data_7211337
loop_
_publ_author_name
'Qi, Xiao-Lin'
'Zhang, Chi'
'Wang, Bao-Ying'
'Xue, Wei'
'He, Chun-Ting'
'Liu, Si-Yang'
'Zhang, Wei-Xiong'
'Chen, Xiao-Ming'

_publ_section_title
;
 Two new polar coordination polymers with diamond networks:
 interpenetration and thermal phase transition
;
_journal_issue 45
_journal_name_full CrystEngComm
_journal_page_first 9530
_journal_paper_doi 10.1039/c3ce41111g
_journal_volume 15
_journal_year 2013
_chemical_formula_moiety C16H21Cu2N5O5
_chemical_formula_sum 'C16 H21 Cu2 N5 O5'
_chemical_formula_weight 490.46
_chemical_name_systematic
; 
 ? 
;
_space_group_IT_number 76
_symmetry_cell_setting tetragonal
_symmetry_space_group_name_Hall 'P 4w'
_symmetry_space_group_name_H-M 'P 41'
_atom_sites_solution_hydrogens geom
_atom_sites_solution_primary direct
_atom_sites_solution_secondary difmap
_audit_creation_method SHELXL-97
_cell_angle_alpha 90.00
_cell_angle_beta 90.00
_cell_angle_gamma 90.00
_cell_formula_units_Z 4
_cell_length_a 10.99020(10)
_cell_length_b 10.99020(10)
_cell_length_c 18.094(3)
_cell_measurement_temperature 298(2)
_cell_volume 2185.5(4)
_computing_cell_refinement
;
CrysAlisPro, Agilent Technologies,
Version 1.171.36.20 (release 27-06-2012 CrysAlis171 .NET)
(compiled Jul 11 2012,15:38:31)
;
_computing_data_collection
;
CrysAlisPro, Agilent Technologies,
Version 1.171.36.20 (release 27-06-2012 CrysAlis171 .NET)
(compiled Jul 11 2012,15:38:31)
;
_computing_data_reduction
;
CrysAlisPro, Agilent Technologies,
Version 1.171.36.20 (release 27-06-2012 CrysAlis171 .NET)
(compiled Jul 11 2012,15:38:31)
;
_computing_structure_refinement 'SHELXL-97 (Sheldrick, 1997)'
_computing_structure_solution 'SHELXS-97 (Sheldrick, 1990)'
_diffrn_ambient_temperature 298(2)
_diffrn_measured_fraction_theta_full 0.993
_diffrn_measured_fraction_theta_max 0.994
_diffrn_measurement_device_type 'Xcalibur, Sapphire3, Gemini ultra'
_diffrn_measurement_method '/w scan'
_diffrn_radiation_monochromator mirror
_diffrn_radiation_source 'Enhance Ultra (Cu) X-ray Source'
_diffrn_radiation_type CuK\a
_diffrn_radiation_wavelength 1.54178
_diffrn_reflns_av_R_equivalents 0.0171
_diffrn_reflns_av_sigmaI/netI 0.0242
_diffrn_reflns_limit_h_max 12
_diffrn_reflns_limit_h_min -7
_diffrn_reflns_limit_k_max 12
_diffrn_reflns_limit_k_min -6
_diffrn_reflns_limit_l_max 15
_diffrn_reflns_limit_l_min -20
_diffrn_reflns_number 4725
_diffrn_reflns_theta_full 62.40
_diffrn_reflns_theta_max 62.40
_diffrn_reflns_theta_min 4.02
_exptl_absorpt_coefficient_mu 2.705
_exptl_absorpt_correction_T_max 0.7737
_exptl_absorpt_correction_T_min 0.7737
_exptl_absorpt_correction_type multi-scan
_exptl_absorpt_process_details
;
CrysAlisPro, Agilent Technologies,
Version 1.171.36.20 (release 27-06-2012 CrysAlis171 .NET)
(compiled Jul 11 2012,15:38:31)
Empirical absorption correction using spherical harmonics,
 implemented in SCALE3 ABSPACK scaling algorithm.
;
_exptl_crystal_colour blue
_exptl_crystal_density_diffrn 1.491
_exptl_crystal_density_method 'not measured'
_exptl_crystal_description block
_exptl_crystal_F_000 1000
_exptl_crystal_size_max 0.10
_exptl_crystal_size_mid 0.10
_exptl_crystal_size_min 0.10
_refine_diff_density_max 0.259
_refine_diff_density_min -0.432
_refine_diff_density_rms 0.054
_refine_ls_abs_structure_details 'Flack H D (1983), Acta Cryst. A39, 876-881'
_refine_ls_abs_structure_Flack 0.03(4)
_refine_ls_extinction_method none
_refine_ls_goodness_of_fit_ref 1.023
_refine_ls_hydrogen_treatment constr
_refine_ls_matrix_type full
_refine_ls_number_parameters 285
_refine_ls_number_reflns 2596
_refine_ls_number_restraints 73
_refine_ls_restrained_S_all 1.052
_refine_ls_R_factor_all 0.0294
_refine_ls_R_factor_gt 0.0292
_refine_ls_shift/su_max 0.000
_refine_ls_shift/su_mean 0.000
_refine_ls_structure_factor_coef Fsqd
_refine_ls_weighting_details 'calc w=1/[\s^2^(Fo^2^)+(0.0510P)^2^+0.9273P] where P=(Fo^2^+2Fc^2^)/3'
_refine_ls_weighting_scheme calc
_refine_ls_wR_factor_gt 0.0807
_refine_ls_wR_factor_ref 0.0807
_reflns_number_gt 2589
_reflns_number_total 2596
_reflns_threshold_expression >2sigma(I)
_cod_data_source_file c3ce41111g.txt
_cod_data_source_block '[Cu2(mpc)2(DMA)]-300K-2'
_cod_depositor_comments
;
The following automatic conversions were performed:

'_symmetry_cell_setting' value 'Tetragonal' changed to 'tetragonal'
according to /home/saulius/struct/CIF-dictionaries/cif_core.dic
dictionary named 'cif_core.dic' version 2.4.2 from 2011-04-26.

Automatic conversion script
Id: cif_fix_values 1891 2012-01-12 08:04:46Z andrius 
;
_cod_original_sg_symbol_H-M P4(1)
_cod_database_code 7211337

loop_
_symmetry_equiv_pos_as_xyz
'x, y, z'
'-x, -y, z+1/2'
'-y, x, z+1/4'
'y, -x, z+3/4'

loop_
_atom_site_label
_atom_site_type_symbol
_atom_site_fract_x
_atom_site_fract_y
_atom_site_fract_z
_atom_site_U_iso_or_equiv
_atom_site_adp_type
_atom_site_occupancy
_atom_site_symmetry_multiplicity
_atom_site_calc_flag
_atom_site_refinement_flags
_atom_site_disorder_assembly
_atom_site_disorder_group
Cu1 Cu 0.39224(8) 0.11590(7) 0.85634(3) 0.0286(2) Uani 1 1 d . . .
Cu2 Cu 0.60091(8) -0.09325(6) 0.86525(3) 0.0296(2) Uani 1 1 d . . .
C1 C 0.1687(7) 0.0065(8) 0.7394(5) 0.069(3) Uani 1 1 d U . .
H1C H 0.1812 0.0404 0.6911 0.104 Uiso 1 1 calc R . .
H1B H 0.1620 0.0710 0.7749 0.104 Uiso 1 1 calc R . .
H1A H 0.0952 -0.0408 0.7396 0.104 Uiso 1 1 calc R . .
C2 C 0.4901(8) -0.3312(6) 0.7614(5) 0.062(2) Uani 1 1 d . . .
H2C H 0.4588 -0.3804 0.7219 0.093 Uiso 1 1 calc R . .
H2B H 0.4865 -0.3761 0.8068 0.093 Uiso 1 1 calc R . .
H2A H 0.5730 -0.3096 0.7510 0.093 Uiso 1 1 calc R . .
C3 C 0.2727(6) -0.0722(5) 0.7589(3) 0.0314(15) Uani 1 1 d . . .
C4 C 0.4143(5) -0.2168(4) 0.7684(4) 0.0333(15) Uani 1 1 d . . .
C5 C 0.2983(5) -0.1889(4) 0.7346(3) 0.0282(11) Uani 1 1 d . . .
C6 C 0.2364(6) -0.2684(6) 0.6837(3) 0.0360(12) Uani 1 1 d . . .
C7 C 0.5150(8) 0.3445(7) 0.7548(5) 0.063(2) Uani 1 1 d U . .
H7C H 0.5496 0.3912 0.7152 0.094 Uiso 1 1 calc R . .
H7B H 0.5116 0.3934 0.7987 0.094 Uiso 1 1 calc R . .
H7A H 0.4343 0.3192 0.7415 0.094 Uiso 1 1 calc R . .
C8 C 0.8493(7) 0.0221(9) 0.7728(5) 0.061(2) Uani 1 1 d . . .
H8C H 0.9180 0.0715 0.7858 0.091 Uiso 1 1 calc R . .
H8B H 0.8602 -0.0096 0.7238 0.091 Uiso 1 1 calc R . .
H8A H 0.8421 -0.0441 0.8071 0.091 Uiso 1 1 calc R . .
C9 C 0.5938(6) 0.2325(6) 0.7691(4) 0.0403(16) Uani 1 1 d . . .
C10 C 0.7394(5) 0.0954(6) 0.7752(3) 0.0310(13) Uani 1 1 d U . .
C11 C 0.7131(5) 0.2076(6) 0.7456(3) 0.0339(11) Uani 1 1 d . . .
C12 C 0.7823(6) 0.2846(5) 0.6956(3) 0.0356(12) Uani 1 1 d . . .
N1 N 0.3653(5) -0.0379(5) 0.8030(3) 0.0349(12) Uani 1 1 d U . .
N2 N 0.4546(5) -0.1253(5) 0.8062(3) 0.0271(11) Uani 1 1 d U . .
N3 N 0.5462(5) 0.1460(4) 0.8073(2) 0.0274(12) Uani 1 1 d . . .
N4 N 0.6399(4) 0.0620(4) 0.8162(2) 0.0249(11) Uani 1 1 d U . .
O1 O 0.1326(4) -0.2288(4) 0.6579(3) 0.0439(12) Uani 1 1 d . . .
O2 O 0.2686(5) -0.3687(4) 0.6629(3) 0.0514(14) Uani 1 1 d . . .
O3 O 0.7510(5) 0.3821(5) 0.6680(3) 0.0579(15) Uani 1 1 d . . .
O4 O 0.8907(4) 0.2443(4) 0.6773(2) 0.0398(11) Uani 1 1 d . . .
O5 O 0.4835(4) 0.0057(4) 0.9487(2) 0.0489(9) Uani 1 1 d . A .
C13 C 0.4948(10) 0.0307(10) 1.0118(6) 0.101(3) Uani 1 1 d U . .
C14 C 0.5966(9) 0.1323(11) 1.0281(8) 0.105(4) Uani 1 1 d U A .
H14C H 0.6330 0.1577 0.9824 0.157 Uiso 1 1 calc R . .
H14B H 0.6580 0.0989 1.0599 0.157 Uiso 1 1 calc R . .
H14A H 0.5594 0.2011 1.0518 0.157 Uiso 1 1 calc R . .
N5 N 0.4269(17) 0.0426(17) 1.0667(8) 0.100(5) Uani 0.555(11) 1 d PU A 1
C15 C 0.417(2) 0.071(2) 1.1420(12) 0.122(6) Uani 0.555(11) 1 d PU A 1
H15C H 0.3325 0.0695 1.1562 0.182 Uiso 0.555(11) 1 calc PR A 1
H15B H 0.4492 0.1510 1.1507 0.182 Uiso 0.555(11) 1 calc PR A 1
H15A H 0.4611 0.0127 1.1707 0.182 Uiso 0.555(11) 1 calc PR A 1
C16 C 0.3158(17) -0.062(2) 1.0473(12) 0.095(6) Uani 0.555(11) 1 d PU A 1
H16C H 0.2413 -0.0211 1.0356 0.143 Uiso 0.555(11) 1 calc PR A 1
H16B H 0.3035 -0.1139 1.0895 0.143 Uiso 0.555(11) 1 calc PR A 1
H16A H 0.3405 -0.1111 1.0059 0.143 Uiso 0.555(11) 1 calc PR A 1
N5' N 0.492(2) -0.067(3) 1.0603(15) 0.121(8) Uani 0.445(11) 1 d PU A 2
C15' C 0.499(4) -0.043(5) 1.146(3) 0.20(2) Uani 0.445(11) 1 d PU A 2
H15F H 0.5795 -0.0153 1.1585 0.304 Uiso 0.445(11) 1 calc PR A 2
H15E H 0.4815 -0.1164 1.1723 0.304 Uiso 0.445(11) 1 calc PR A 2
H15D H 0.4410 0.0187 1.1594 0.304 Uiso 0.445(11) 1 calc PR A 2
C16' C 0.396(2) -0.150(2) 1.0300(14) 0.084(6) Uiso 0.445(11) 1 d P A 2
H16F H 0.4159 -0.1707 0.9799 0.125 Uiso 0.445(11) 1 calc PR A 2
H16E H 0.3186 -0.1090 1.0310 0.125 Uiso 0.445(11) 1 calc PR A 2
H16D H 0.3919 -0.2221 1.0594 0.125 Uiso 0.445(11) 1 calc PR A 2

loop_
_atom_site_aniso_label
_atom_site_aniso_U_11
_atom_site_aniso_U_22
_atom_site_aniso_U_33
_atom_site_aniso_U_23
_atom_site_aniso_U_13
_atom_site_aniso_U_12
Cu1 0.0332(5) 0.0222(4) 0.0305(5) -0.0087(4) 0.0096(4) -0.0021(3)
Cu2 0.0361(5) 0.0225(4) 0.0300(5) 0.0074(4) -0.0114(4) -0.0033(3)
C1 0.053(4) 0.050(4) 0.104(6) -0.017(4) -0.036(4) 0.028(4)
C2 0.056(4) 0.033(3) 0.096(6) -0.039(4) -0.047(5) 0.025(4)
C3 0.040(3) 0.026(3) 0.029(3) -0.008(2) -0.021(3) 0.016(3)
C4 0.036(3) 0.009(2) 0.055(4) -0.005(2) -0.017(3) 0.011(3)
C5 0.032(3) 0.017(2) 0.036(3) -0.001(2) -0.018(2) 0.0138(18)
C6 0.036(3) 0.035(4) 0.037(3) -0.013(3) -0.009(3) 0.004(2)
C7 0.048(4) 0.044(3) 0.097(5) 0.035(4) 0.037(4) 0.015(3)
C8 0.039(4) 0.073(5) 0.071(5) 0.018(4) 0.001(4) 0.021(4)
C9 0.035(3) 0.036(3) 0.050(4) 0.005(3) 0.007(3) 0.008(3)
C10 0.027(3) 0.044(3) 0.022(2) 0.015(3) 0.004(2) -0.001(3)
C11 0.020(3) 0.041(3) 0.041(3) 0.015(3) 0.011(3) 0.007(2)
C12 0.046(4) 0.027(3) 0.034(3) 0.014(3) 0.016(3) 0.005(2)
N1 0.030(3) 0.030(3) 0.045(3) -0.018(2) -0.009(3) 0.008(2)
N2 0.035(2) 0.024(2) 0.022(2) 0.004(2) -0.0043(19) 0.007(2)
N3 0.038(3) 0.027(2) 0.017(2) 0.002(2) 0.001(2) 0.013(2)
N4 0.030(2) 0.0149(18) 0.030(2) 0.0015(18) 0.004(2) 0.000(2)
O1 0.042(2) 0.0269(19) 0.063(3) -0.018(2) -0.027(2) 0.011(2)
O2 0.050(3) 0.031(2) 0.073(3) -0.027(3) -0.022(3) 0.011(3)
O3 0.046(3) 0.052(3) 0.076(3) 0.035(3) 0.020(3) 0.016(3)
O4 0.030(2) 0.037(2) 0.052(3) 0.024(2) 0.0164(19) 0.009(2)
O5 0.057(3) 0.069(3) 0.0209(19) 0.0003(18) -0.0021(19) 0.0028(18)
C13 0.120(6) 0.117(7) 0.066(5) 0.013(5) 0.012(5) -0.004(5)
C14 0.092(6) 0.112(7) 0.112(7) -0.014(6) -0.015(5) -0.006(5)
N5 0.118(8) 0.132(9) 0.049(6) 0.006(6) 0.016(6) 0.000(7)
C15 0.141(11) 0.140(11) 0.083(7) -0.018(8) 0.009(8) -0.004(9)
C16 0.082(8) 0.106(9) 0.099(10) 0.002(8) 0.001(8) -0.029(8)
N5' 0.126(11) 0.128(11) 0.108(11) 0.020(9) 0.005(9) -0.012(9)
C15' 0.20(2) 0.21(2) 0.20(2) 0.002(11) -0.007(10) -0.008(10)

loop_
_atom_type_symbol
_atom_type_description
_atom_type_scat_dispersion_real
_atom_type_scat_dispersion_imag
_atom_type_scat_source
C C 0.0181 0.0091 'International Tables Vol C Tables 4.2.6.8 and 6.1.1.4'
H H 0.0000 0.0000 'International Tables Vol C Tables 4.2.6.8 and 6.1.1.4'
N N 0.0311 0.0180 'International Tables Vol C Tables 4.2.6.8 and 6.1.1.4'
O O 0.0492 0.0322 'International Tables Vol C Tables 4.2.6.8 and 6.1.1.4'
Cu Cu -1.9646 0.5888 'International Tables Vol C Tables 4.2.6.8 and 6.1.1.4'

loop_
_geom_angle_atom_site_label_1
_geom_angle_atom_site_label_2
_geom_angle_atom_site_label_3
_geom_angle
_geom_angle_site_symmetry_1
_geom_angle_site_symmetry_3
N3 Cu1 N1 93.04(19) . .
N3 Cu1 O2 101.9(2) . 3
N1 Cu1 O2 163.8(2) . 3
N3 Cu1 O1 165.0(2) . 3
N1 Cu1 O1 99.8(2) . 3
O2 Cu1 O1 64.63(16) 3 3
N3 Cu1 O5 92.39(18) . .
N1 Cu1 O5 88.3(2) . .
O2 Cu1 O5 97.4(2) 3 .
O1 Cu1 O5 95.72(19) 3 .
N3 Cu1 C6 132.8(2) . 3
N1 Cu1 C6 133.3(2) . 3
O2 Cu1 C6 31.1(2) 3 3
O1 Cu1 C6 33.6(2) 3 3
O5 Cu1 C6 96.70(17) . 3
N2 Cu2 O3 100.7(2) . 3_645
N2 Cu2 N4 95.06(18) . .
O3 Cu2 N4 161.9(2) 3_645 .
N2 Cu2 O4 164.74(19) . 3_645
O3 Cu2 O4 65.18(16) 3_645 3_645
N4 Cu2 O4 98.09(19) . 3_645
N2 Cu2 O5 88.97(19) . .
O3 Cu2 O5 98.5(2) 3_645 .
N4 Cu2 O5 90.50(17) . .
O4 Cu2 O5 98.58(17) 3_645 .
N2 Cu2 C12 131.9(2) . 3_645
O3 Cu2 C12 31.4(2) 3_645 3_645
N4 Cu2 C12 131.6(2) . 3_645
O4 Cu2 C12 33.8(2) 3_645 3_645
O5 Cu2 C12 99.87(17) . 3_645
C3 C1 H1C 109.5 . .
C3 C1 H1B 109.5 . .
H1C C1 H1B 109.5 . .
C3 C1 H1A 109.5 . .
H1C C1 H1A 109.5 . .
H1B C1 H1A 109.5 . .
C4 C2 H2C 109.5 . .
C4 C2 H2B 109.5 . .
H2C C2 H2B 109.5 . .
C4 C2 H2A 109.5 . .
H2C C2 H2A 109.5 . .
H2B C2 H2A 109.5 . .
N1 C3 C5 107.1(5) . .
N1 C3 C1 124.2(5) . .
C5 C3 C1 128.7(6) . .
N2 C4 C5 111.1(5) . .
N2 C4 C2 120.1(5) . .
C5 C4 C2 128.7(5) . .
C3 C5 C6 132.0(6) . .
C3 C5 C4 104.0(4) . .
C6 C5 C4 123.9(6) . .
O2 C6 O1 116.4(4) . .
O2 C6 C5 127.6(7) . .
O1 C6 C5 116.0(6) . .
O2 C6 Cu1 57.2(3) . 4_554
O1 C6 Cu1 59.4(3) . 4_554
C5 C6 Cu1 174.0(5) . 4_554
C9 C7 H7C 109.5 . .
C9 C7 H7B 109.5 . .
H7C C7 H7B 109.5 . .
C9 C7 H7A 109.5 . .
H7C C7 H7A 109.5 . .
H7B C7 H7A 109.5 . .
C10 C8 H8C 109.5 . .
C10 C8 H8B 109.5 . .
H8C C8 H8B 109.5 . .
C10 C8 H8A 109.5 . .
H8C C8 H8A 109.5 . .
H8B C8 H8A 109.5 . .
N3 C9 C11 113.5(6) . .
N3 C9 C7 117.1(5) . .
C11 C9 C7 129.4(6) . .
N4 C10 C11 106.4(5) . .
N4 C10 C8 122.0(6) . .
C11 C10 C8 131.4(6) . .
C10 C11 C9 104.7(4) . .
C10 C11 C12 130.9(6) . .
C9 C11 C12 124.2(7) . .
O3 C12 O4 116.4(5) . .
O3 C12 C11 127.8(7) . .
O4 C12 C11 115.8(6) . .
O3 C12 Cu2 56.5(3) . 4_664
O4 C12 Cu2 59.9(3) . 4_664
C11 C12 Cu2 175.7(5) . 4_664
C3 N1 N2 111.6(6) . .
C3 N1 Cu1 130.1(4) . .
N2 N1 Cu1 118.2(5) . .
C4 N2 N1 106.0(6) . .
C4 N2 Cu2 135.0(4) . .
N1 N2 Cu2 118.9(5) . .
C9 N3 N4 104.5(6) . .
C9 N3 Cu1 136.6(4) . .
N4 N3 Cu1 118.7(4) . .
C10 N4 N3 110.5(5) . .
C10 N4 Cu2 130.5(4) . .
N3 N4 Cu2 117.7(4) . .
C6 O1 Cu1 87.0(3) . 4_554
C6 O2 Cu1 91.8(4) . 4_554
C12 O3 Cu2 92.1(4) . 4_664
C12 O4 Cu2 86.3(3) . 4_664
C13 O5 Cu2 134.2(6) . .
C13 O5 Cu1 128.8(6) . .
Cu2 O5 Cu1 90.97(13) . .
O5 C13 N5 136.9(13) . .
O5 C13 N5' 115.4(15) . .
N5 C13 N5' 64.0(14) . .
O5 C13 C14 114.4(9) . .
N5 C13 C14 101.4(13) . .
N5' C13 C14 116.0(14) . .
C13 C14 H14C 109.5 . .
C13 C14 H14B 109.5 . .
H14C C14 H14B 109.5 . .
C13 C14 H14A 109.5 . .
H14C C14 H14A 109.5 . .
H14B C14 H14A 109.5 . .
C13 N5 C15 148(2) . .
C13 N5 C16 101.1(14) . .
C15 N5 C16 107.0(16) . .
C13 N5' C16' 105(2) . .
C13 N5' C15' 119(3) . .
C16' N5' C15' 120(3) . .
N5' C15' H15F 109.5 . .
N5' C15' H15E 109.5 . .
H15F C15' H15E 109.5 . .
N5' C15' H15D 109.5 . .
H15F C15' H15D 109.5 . .
H15E C15' H15D 109.5 . .
N5' C16' H16F 109.5 . .
N5' C16' H16E 109.5 . .
H16F C16' H16E 109.5 . .
N5' C16' H16D 109.5 . .
H16F C16' H16D 109.5 . .
H16E C16' H16D 109.5 . .

loop_
_geom_bond_atom_site_label_1
_geom_bond_atom_site_label_2
_geom_bond_distance
_geom_bond_site_symmetry_2
Cu1 N3 1.939(6) .
Cu1 N1 1.969(5) .
Cu1 O2 1.983(5) 3
Cu1 O1 2.032(4) 3
Cu1 O5 2.295(4) .
Cu1 C6 2.358(5) 3
Cu2 N2 1.962(5) .
Cu2 O3 1.969(5) 3_645
Cu2 N4 1.971(5) .
Cu2 O4 2.046(4) 3_645
Cu2 O5 2.264(4) .
Cu2 C12 2.359(5) 3_645
C1 C3 1.476(10) .
C1 H1C 0.9600 .
C1 H1B 0.9600 .
C1 H1A 0.9600 .
C2 C4 1.513(8) .
C2 H2C 0.9600 .
C2 H2B 0.9600 .
C2 H2A 0.9600 .
C3 N1 1.348(8) .
C3 C5 1.384(8) .
C4 N2 1.295(8) .
C4 C5 1.447(8) .
C5 C6 1.441(7) .
C6 O2 1.217(8) .
C6 O1 1.307(8) .
C6 Cu1 2.358(5) 4_554
C7 C9 1.527(10) .
C7 H7C 0.9600 .
C7 H7B 0.9600 .
C7 H7A 0.9600 .
C8 C10 1.453(10) .
C8 H8C 0.9600 .
C8 H8B 0.9600 .
C8 H8A 0.9600 .
C9 N3 1.287(9) .
C9 C11 1.405(9) .
C10 N4 1.371(7) .
C10 C11 1.374(9) .
C11 C12 1.454(7) .
C12 O3 1.230(8) .
C12 O4 1.314(8) .
C12 Cu2 2.359(5) 4_664
N1 N2 1.374(6) .
N3 N4 1.393(6) .
O1 Cu1 2.032(4) 4_554
O2 Cu1 1.983(5) 4_554
O3 Cu2 1.969(5) 4_664
O4 Cu2 2.046(4) 4_664
O5 C13 1.180(11) .
C13 N5 1.249(17) .
C13 N5' 1.39(3) .
C13 C14 1.608(13) .
C14 H14C 0.9600 .
C14 H14B 0.9600 .
C14 H14A 0.9600 .
N5 C15 1.40(2) .
N5 C16 1.72(2) .
C15 H15C 0.9600 .
C15 H15B 0.9600 .
C15 H15A 0.9600 .
C16 H16C 0.9600 .
C16 H16B 0.9600 .
C16 H16A 0.9600 .
N5' C16' 1.49(3) .
N5' C15' 1.58(5) .
C15' H15F 0.9600 .
C15' H15E 0.9600 .
C15' H15D 0.9600 .
C16' H16F 0.9600 .
C16' H16E 0.9600 .
C16' H16D 0.9600 .
